data_2017522
loop_
_publ_author_name
'Ravikumar, Krishnan'
'Sridhar, Balasubramanian'

_publ_section_title
;
 Clindamycin hydrochloride monohydrate and its ethanol solvate
;
_journal_coeditor_code SF3125
_journal_issue 2
_journal_name_full 'Acta Crystallographica Section C'
_journal_page_first o97
_journal_page_last o100
_journal_paper_doi 10.1107/S0108270110000958
_journal_volume 66
_journal_year 2010
_chemical_formula_iupac 'C18 H34 Cl N2 O5 S + , Cl - , H2 O , C2 H6 O'
_chemical_formula_moiety 'C18 H34 Cl N2 O5 S + , Cl - , H2 O , C2 H6 O'
_chemical_formula_sum 'C20 H42 Cl2 N2 O7 S'
_chemical_formula_weight 525.52
_chemical_name_systematic
;(2<i>S</i>,4<i>R</i>)-2-(<i>N</i>-{(1<i>S</i>,2<i>S</i>)-2-chloro-1-
[(3<i>R</i>,4<i>S</i>,5<i>R</i>,6<i>R</i>)-3,4,5-trihydroxy-6-
(methylsulfanyl)perhydropyran-2-yl]propyl}aminocarbonyl)-4-propylpyrrolidinium
chloride
 monohydrate ethanol solvate
;
_space_group_IT_number 19
_symmetry_cell_setting orthorhombic
_symmetry_space_group_name_Hall 'P 2ac 2ab'
_symmetry_space_group_name_H-M 'P 21 21 21'
_atom_sites_solution_hydrogens geom
_atom_sites_solution_primary direct
_atom_sites_solution_secondary difmap
_audit_creation_method SHELXL97
_cell_angle_alpha 90.00
_cell_angle_beta 90.00
_cell_angle_gamma 90.00
_cell_formula_units_Z 4
_cell_length_a 9.9630(16)
_cell_length_b 10.6998(17)
_cell_length_c 26.324(4)
_cell_measurement_reflns_used 5339
_cell_measurement_temperature 294(2)
_cell_measurement_theta_max 25.15
_cell_measurement_theta_min 2.19
_cell_volume 2806.2(8)
_computing_cell_refinement 'SAINT (Bruker, 2001)'
_computing_data_collection 'SMART (Bruker, 2001)'
_computing_data_reduction 'SAINT (Bruker, 2001)'
_computing_molecular_graphics
;
DIAMOND (Brandenburg & Putz, 2005) and Mercury (Macrae <i>et al.</i>,
2008)
;
_computing_publication_material 'SHELXL97 (Sheldrick, 2008)'
_computing_structure_refinement 'SHELXL97 (Sheldrick, 2008)'
_computing_structure_solution 'SHELXS97 (Sheldrick, 2008)'
_diffrn_ambient_temperature 294(2)
_diffrn_measured_fraction_theta_full 1.000
_diffrn_measured_fraction_theta_max 1.000
_diffrn_measurement_device 'Bruker SMART APEX CCD area-detector'
_diffrn_measurement_device_type 'Bruker SMART APEX CCD area-detector'
_diffrn_measurement_method \w
_diffrn_radiation_monochromator graphite
_diffrn_radiation_source 'sealed tube'
_diffrn_radiation_type MoK\a
_diffrn_radiation_wavelength 0.71073
_diffrn_reflns_av_R_equivalents 0.0271
_diffrn_reflns_av_sigmaI/netI 0.0202
_diffrn_reflns_limit_h_max 11
_diffrn_reflns_limit_h_min -11
_diffrn_reflns_limit_k_max 12
_diffrn_reflns_limit_k_min -12
_diffrn_reflns_limit_l_max 31
_diffrn_reflns_limit_l_min -31
_diffrn_reflns_number 27108
_diffrn_reflns_theta_full 25.00
_diffrn_reflns_theta_max 25.00
_diffrn_reflns_theta_min 1.55
_diffrn_standards_number 0
_exptl_absorpt_coefficient_mu 0.344
_exptl_absorpt_correction_type none
_exptl_crystal_colour colourless
_exptl_crystal_density_diffrn 1.244
_exptl_crystal_density_method 'not measured'
_exptl_crystal_description plates
_exptl_crystal_F_000 1128
_exptl_crystal_size_max 0.13
_exptl_crystal_size_mid 0.11
_exptl_crystal_size_min 0.05
_refine_diff_density_max 0.445
_refine_diff_density_min -0.190
_refine_ls_abs_structure_details 'Flack & Bernardinelli (1983), with XXXX Friedel pairs'
_refine_ls_abs_structure_Flack 0.00(7)
_refine_ls_extinction_method none
_refine_ls_goodness_of_fit_ref 1.184
_refine_ls_hydrogen_treatment mixed
_refine_ls_matrix_type full
_refine_ls_number_parameters 364
_refine_ls_number_reflns 4937
_refine_ls_number_restraints 125
_refine_ls_restrained_S_all 1.199
_refine_ls_R_factor_all 0.0518
_refine_ls_R_factor_gt 0.0497
_refine_ls_shift/su_max 0.000
_refine_ls_shift/su_mean 0.000
_refine_ls_structure_factor_coef Fsqd
_refine_ls_weighting_details 'calc w=1/[\s^2^(Fo^2^)+(0.0537P)^2^+1.0157P] where P=(Fo^2^+2Fc^2^)/3'
_refine_ls_weighting_scheme calc
_refine_ls_wR_factor_gt 0.1173
_refine_ls_wR_factor_ref 0.1186
_reflns_number_gt 4748
_reflns_number_total 4937
_reflns_threshold_expression I>2\s(I)
_cod_data_source_file sf3125.cif
_cod_data_source_block II
_cod_database_code 2017522
_cod_database_fobs_code 2017522

loop_
_symmetry_equiv_pos_as_xyz
'x, y, z'
'-x+1/2, -y, z+1/2'
'-x, y+1/2, -z+1/2'
'x+1/2, -y+1/2, -z'

loop_
_atom_site_type_symbol
_atom_site_label
_atom_site_fract_x
_atom_site_fract_y
_atom_site_fract_z
_atom_site_U_iso_or_equiv
_atom_site_adp_type
_atom_site_calc_flag
_atom_site_refinement_flags
_atom_site_occupancy
_atom_site_disorder_assembly
_atom_site_disorder_group
C C1 -0.0068(3) -0.1469(3) 0.10524(11) 0.0366(6) Uani d . 1 . .
H H1 0.0230 -0.2073 0.1309 0.044 Uiso calc R 1 . .
C C2 -0.2203(3) -0.2497(3) 0.09578(12) 0.0447(7) Uani d . 1 . .
H H2 -0.3161 -0.2294 0.0943 0.054 Uiso calc R 1 . .
C C3 -0.1809(3) -0.3007(3) 0.04361(12) 0.0421(7) Uani d . 1 . .
H H3 -0.2115 -0.2420 0.0175 0.050 Uiso calc R 1 . .
C C4 -0.0298(3) -0.3137(3) 0.03970(11) 0.0413(7) Uani d . 1 . .
H H4 0.0001 -0.3780 0.0637 0.050 Uiso calc R 1 . .
C C5 0.0386(3) -0.1897(3) 0.05313(10) 0.0362(6) Uani d . 1 . .
H H5 0.1353 -0.2060 0.0552 0.043 Uiso calc R 1 . .
C C6 0.0427(3) -0.0163(3) 0.11971(11) 0.0362(6) Uani d . 1 . .
H H6 -0.0071 0.0431 0.0985 0.043 Uiso calc R 1 . .
C C7 0.0112(3) 0.0165(3) 0.17472(12) 0.0521(8) Uani d . 1 . .
H H7 -0.0847 0.0020 0.1805 0.062 Uiso calc R 1 . .
C C8 0.0419(4) 0.1511(4) 0.18828(16) 0.0739(12) Uani d . 1 . .
H H8A 0.1361 0.1666 0.1839 0.111 Uiso calc R 1 . .
H H8B 0.0174 0.1662 0.2230 0.111 Uiso calc R 1 . .
H H8C -0.0084 0.2058 0.1665 0.111 Uiso calc R 1 . .
C C9 0.2263(3) 0.0992(2) 0.08183(11) 0.0368(6) Uani d . 1 . .
C C10 0.3742(3) 0.0975(3) 0.06618(12) 0.0403(6) Uani d . 1 . .
H H10 0.3932 0.0216 0.0466 0.048 Uiso calc R 1 . .
C C11 0.4740(3) 0.1088(4) 0.11017(14) 0.0597(9) Uani d . 1 . .
H H11A 0.4315 0.0876 0.1422 0.072 Uiso calc R 1 . .
H H11B 0.5503 0.0540 0.1050 0.072 Uiso calc R 1 . .
C C12 0.5178(3) 0.2451(3) 0.10987(14) 0.0565(8) Uani d . 1 B .
H H12 0.4482 0.2957 0.1263 0.068 Uiso calc R 1 . .
C C13 0.5203(3) 0.2749(3) 0.05441(14) 0.0533(8) Uani d . 1 . .
H H13A 0.6013 0.2430 0.0386 0.064 Uiso calc R 1 . .
H H13B 0.5155 0.3644 0.0489 0.064 Uiso calc R 1 . .
C C14 0.4057(3) 0.1843(3) -0.02158(12) 0.0518(8) Uani d . 1 . .
H H14A 0.4092 0.2616 -0.0401 0.078 Uiso calc R 1 . .
H H14B 0.3277 0.1379 -0.0318 0.078 Uiso calc R 1 . .
H H14C 0.4848 0.1362 -0.0287 0.078 Uiso calc R 1 . .
C C15 0.6524(4) 0.2703(5) 0.13607(16) 0.0813(12) Uani d DU 1 . .
H H15A 0.7188 0.2136 0.1221 0.098 Uiso calc R 1 A 1
H H15B 0.6805 0.3547 0.1279 0.098 Uiso calc R 1 A 1
C C16 0.6518(11) 0.2559(9) 0.1929(3) 0.099(2) Uani d PDU 0.709(8) B 1
H H16A 0.7432 0.2641 0.2052 0.119 Uiso calc PR 0.709(8) B 1
H H16B 0.6214 0.1722 0.2012 0.119 Uiso calc PR 0.709(8) B 1
C C17 0.5644(11) 0.3489(12) 0.2210(4) 0.122(3) Uani d PDU 0.709(8) B 1
H H17A 0.5740 0.3365 0.2569 0.183 Uiso calc PR 0.709(8) B 1
H H17B 0.4723 0.3368 0.2115 0.183 Uiso calc PR 0.709(8) B 1
H H17C 0.5916 0.4323 0.2124 0.183 Uiso calc PR 0.709(8) B 1
C C161 0.663(3) 0.206(2) 0.1884(7) 0.095(3) Uani d PDU 0.291(8) B 2
H H16C 0.6395 0.1182 0.1851 0.114 Uiso calc PR 0.291(8) B 2
H H16D 0.7542 0.2113 0.2008 0.114 Uiso calc PR 0.291(8) B 2
C C171 0.569(2) 0.268(3) 0.2259(9) 0.108(4) Uani d PDU 0.291(8) B 2
H H17D 0.5811 0.2319 0.2590 0.161 Uiso calc PR 0.291(8) B 2
H H17E 0.4776 0.2561 0.2152 0.161 Uiso calc PR 0.291(8) B 2
H H17F 0.5880 0.3560 0.2274 0.161 Uiso calc PR 0.291(8) B 2
C C18 -0.2795(7) -0.2858(6) 0.19514(19) 0.121(2) Uani d . 1 . .
H H18A -0.2260 -0.2148 0.2045 0.181 Uiso calc R 1 . .
H H18B -0.2895 -0.3400 0.2240 0.181 Uiso calc R 1 . .
H H18C -0.3664 -0.2581 0.1841 0.181 Uiso calc R 1 . .
N N1 0.1844(2) -0.0006(2) 0.10731(9) 0.0365(5) Uani d . 1 . .
H H1N 0.232(3) -0.060(3) 0.1134(10) 0.055(7) Uiso d . 1 . .
N N2 0.3984(2) 0.2109(2) 0.03358(10) 0.0419(6) Uani d D 1 . .
H H2N 0.332(2) 0.258(3) 0.0393(11) 0.063(9) Uiso d D 1 . .
O O1 -0.15067(18) -0.13643(19) 0.10683(8) 0.0410(5) Uani d . 1 . .
O O2 -0.2394(2) -0.4187(2) 0.03415(10) 0.0563(6) Uani d D 1 . .
H H2O -0.320(2) -0.404(4) 0.0228(14) 0.085(13) Uiso d D 1 . .
O O3 0.0063(2) -0.3507(2) -0.01022(9) 0.0531(6) Uani d . 1 . .
H H3O 0.070(4) -0.397(3) -0.0075(13) 0.080(11) Uiso d . 1 . .
O O4 0.0195(2) -0.0974(2) 0.01531(8) 0.0434(5) Uani d D 1 . .
H H4O -0.061(2) -0.071(3) 0.0118(14) 0.065(11) Uiso d D 1 . .
O O5 0.1569(2) 0.1880(2) 0.07070(10) 0.0566(6) Uani d . 1 . .
S S1 -0.19946(11) -0.36814(9) 0.14507(4) 0.0695(3) Uani d . 1 . .
Cl Cl1 0.10480(14) -0.08464(12) 0.21702(4) 0.0833(3) Uani d . 1 . .
Cl Cl2 0.24523(8) -0.52857(7) 0.00714(4) 0.0637(3) Uani d . 1 . .
C C19 -0.2848(14) -0.0397(10) -0.1987(3) 0.147(3) Uani d PDU 0.709(8) B 1
H H19A -0.3207 0.0173 -0.2234 0.221 Uiso calc PR 0.709(8) B 1
H H19B -0.3312 -0.1181 -0.2010 0.221 Uiso calc PR 0.709(8) B 1
H H19C -0.1910 -0.0524 -0.2051 0.221 Uiso calc PR 0.709(8) B 1
C C20 -0.3026(11) 0.0123(8) -0.1480(3) 0.125(3) Uani d PDU 0.709(8) B 1
H H20A -0.2667 0.0965 -0.1462 0.150 Uiso calc PR 0.709(8) B 1
H H20B -0.3969 0.0144 -0.1389 0.150 Uiso calc PR 0.709(8) B 1
O O6 -0.2297(10) -0.0699(9) -0.1153(3) 0.135(3) Uani d PDU 0.709(8) B 1
H H6A -0.2413 -0.0489 -0.0856 0.203 Uiso calc PR 0.709(8) B 1
C C191 -0.313(3) 0.046(2) -0.1873(10) 0.143(4) Uani d PDU 0.291(8) B 2
H H19D -0.4077 0.0616 -0.1841 0.214 Uiso calc PR 0.291(8) B 2
H H19E -0.2915 0.0319 -0.2224 0.214 Uiso calc PR 0.291(8) B 2
H H19F -0.2643 0.1179 -0.1752 0.214 Uiso calc PR 0.291(8) B 2
C C201 -0.276(3) -0.0634(19) -0.1573(10) 0.138(3) Uani d PDU 0.291(8) B 2
H H20C -0.3532 -0.0911 -0.1377 0.166 Uiso calc PR 0.291(8) B 2
H H20D -0.2499 -0.1308 -0.1798 0.166 Uiso calc PR 0.291(8) B 2
O O61 -0.169(2) -0.0347(19) -0.1238(8) 0.121(4) Uani d PDU 0.291(8) B 2
H H6B -0.1977 -0.0254 -0.0949 0.181 Uiso calc PR 0.291(8) B 2
O O1W -0.1143(3) -0.3016(3) -0.10692(12) 0.0701(7) Uani d D 1 . .
H H1W -0.089(4) -0.303(4) -0.0761(9) 0.105(12) Uiso d D 1 . .
H H2W -0.133(5) -0.224(3) -0.1162(19) 0.105(18) Uiso d D 1 . .

loop_
_atom_site_aniso_label
_atom_site_aniso_U_11
_atom_site_aniso_U_22
_atom_site_aniso_U_33
_atom_site_aniso_U_12
_atom_site_aniso_U_13
_atom_site_aniso_U_23
C1 0.0247(13) 0.0382(14) 0.0468(15) 0.0004(11) -0.0032(12) 0.0061(12)
C2 0.0233(14) 0.0499(17) 0.0610(19) -0.0052(12) -0.0027(12) 0.0028(14)
C3 0.0306(15) 0.0381(14) 0.0574(18) -0.0009(12) -0.0107(13) 0.0004(13)
C4 0.0308(14) 0.0420(15) 0.0510(17) 0.0072(12) -0.0056(13) -0.0030(13)
C5 0.0203(13) 0.0450(16) 0.0434(15) -0.0007(11) -0.0037(11) -0.0006(13)
C6 0.0279(13) 0.0355(14) 0.0453(15) -0.0021(11) 0.0002(11) 0.0059(12)
C7 0.0443(17) 0.0545(18) 0.0575(18) -0.0084(15) 0.0051(15) -0.0077(16)
C8 0.076(3) 0.067(2) 0.078(3) -0.007(2) 0.011(2) -0.031(2)
C9 0.0314(15) 0.0327(14) 0.0462(15) 0.0003(12) -0.0023(11) 0.0000(12)
C10 0.0305(14) 0.0330(14) 0.0573(17) -0.0004(11) 0.0009(12) 0.0045(13)
C11 0.0335(16) 0.071(2) 0.074(2) -0.0087(16) -0.0066(16) 0.0197(19)
C12 0.0358(16) 0.064(2) 0.070(2) -0.0051(16) 0.0000(16) -0.0068(17)
C13 0.0387(16) 0.0376(16) 0.084(2) -0.0083(13) 0.0003(16) 0.0031(16)
C14 0.0431(17) 0.0518(18) 0.061(2) 0.0039(15) 0.0046(15) 0.0097(15)
C15 0.051(2) 0.111(3) 0.082(3) -0.021(2) -0.0106(19) -0.016(3)
C16 0.065(4) 0.141(6) 0.090(4) -0.023(5) -0.016(3) -0.024(4)
C17 0.100(5) 0.169(8) 0.097(5) -0.022(7) -0.003(4) -0.023(6)
C161 0.059(5) 0.136(8) 0.091(6) -0.016(7) -0.015(5) -0.024(6)
C171 0.079(6) 0.150(8) 0.094(6) -0.015(8) -0.009(5) -0.020(7)
C18 0.135(5) 0.158(5) 0.070(3) 0.003(5) 0.024(3) 0.015(3)
N1 0.0277(12) 0.0314(12) 0.0504(14) 0.0020(10) -0.0031(10) 0.0019(11)
N2 0.0301(12) 0.0338(12) 0.0619(15) -0.0006(11) 0.0037(12) 0.0035(11)
O1 0.0245(9) 0.0428(10) 0.0556(11) -0.0007(8) 0.0032(8) -0.0032(9)
O2 0.0378(12) 0.0461(11) 0.0848(16) 0.0000(10) -0.0199(12) -0.0093(12)
O3 0.0397(12) 0.0591(13) 0.0603(14) 0.0133(11) -0.0084(11) -0.0177(11)
O4 0.0309(10) 0.0517(12) 0.0478(11) 0.0038(9) 0.0043(9) 0.0081(10)
O5 0.0321(11) 0.0429(12) 0.0947(17) 0.0085(10) 0.0092(11) 0.0197(12)
S1 0.0670(6) 0.0635(5) 0.0780(6) -0.0195(5) 0.0064(5) 0.0195(5)
Cl1 0.1103(9) 0.0914(7) 0.0480(5) -0.0012(7) -0.0112(5) 0.0074(5)
Cl2 0.0366(4) 0.0415(4) 0.1129(8) -0.0002(3) 0.0096(5) 0.0166(4)
C19 0.202(7) 0.128(6) 0.113(5) 0.001(6) -0.035(6) 0.003(5)
C20 0.171(6) 0.097(5) 0.108(4) 0.004(5) -0.028(5) 0.009(4)
O6 0.186(7) 0.119(5) 0.100(4) 0.045(5) -0.026(5) 0.017(3)
C191 0.192(8) 0.116(7) 0.120(7) 0.008(7) -0.032(7) 0.009(7)
C201 0.185(7) 0.117(6) 0.113(5) 0.010(6) -0.025(6) 0.010(6)
O61 0.162(8) 0.093(7) 0.107(6) 0.000(6) -0.026(6) 0.019(5)
O1W 0.0680(18) 0.0633(17) 0.079(2) -0.0137(14) -0.0106(15) 0.0138(15)

loop_
_atom_type_symbol
_atom_type_description
_atom_type_scat_dispersion_real
_atom_type_scat_dispersion_imag
_atom_type_scat_source
C C 0.0033 0.0016 'International Tables Vol C Tables 4.2.6.8 and 6.1.1.4'
H H 0.0000 0.0000 'International Tables Vol C Tables 4.2.6.8 and 6.1.1.4'
N N 0.0061 0.0033 'International Tables Vol C Tables 4.2.6.8 and 6.1.1.4'
O O 0.0106 0.0060 'International Tables Vol C Tables 4.2.6.8 and 6.1.1.4'
S S 0.1246 0.1234 'International Tables Vol C Tables 4.2.6.8 and 6.1.1.4'
Cl Cl 0.1484 0.1585 'International Tables Vol C Tables 4.2.6.8 and 6.1.1.4'

loop_
_geom_angle_atom_site_label_1
_geom_angle_atom_site_label_2
_geom_angle_atom_site_label_3
_geom_angle_site_symmetry_1
_geom_angle_site_symmetry_3
_geom_angle
_geom_angle_publ_flag
O1 C1 C5 . . 110.4(2) ?
O1 C1 C6 . . 104.0(2) ?
C5 C1 C6 . . 113.9(2) ?
O1 C1 H1 . . 109.5 ?
C5 C1 H1 . . 109.5 ?
C6 C1 H1 . . 109.5 ?
O1 C2 C3 . . 111.2(2) ?
O1 C2 S1 . . 112.9(2) ?
C3 C2 S1 . . 111.2(2) ?
O1 C2 H2 . . 107.1 ?
C3 C2 H2 . . 107.1 ?
S1 C2 H2 . . 107.1 ?
O2 C3 C4 . . 108.4(2) ?
O2 C3 C2 . . 111.8(3) ?
C4 C3 C2 . . 110.4(2) ?
O2 C3 H3 . . 108.7 ?
C4 C3 H3 . . 108.7 ?
C2 C3 H3 . . 108.7 ?
O3 C4 C3 . . 109.9(2) ?
O3 C4 C5 . . 110.0(2) ?
C3 C4 C5 . . 110.3(2) ?
O3 C4 H4 . . 108.9 ?
C3 C4 H4 . . 108.9 ?
C5 C4 H4 . . 108.9 ?
O4 C5 C1 . . 112.7(2) ?
O4 C5 C4 . . 112.4(2) ?
C1 C5 C4 . . 109.7(2) ?
O4 C5 H5 . . 107.2 ?
C1 C5 H5 . . 107.2 ?
C4 C5 H5 . . 107.2 ?
N1 C6 C7 . . 112.7(2) ?
N1 C6 C1 . . 111.2(2) ?
C7 C6 C1 . . 112.4(2) ?
N1 C6 H6 . . 106.7 ?
C7 C6 H6 . . 106.7 ?
C1 C6 H6 . . 106.7 ?
C8 C7 C6 . . 113.7(3) ?
C8 C7 Cl1 . . 108.6(3) ?
C6 C7 Cl1 . . 109.9(2) ?
C8 C7 H7 . . 108.1 ?
C6 C7 H7 . . 108.1 ?
Cl1 C7 H7 . . 108.1 ?
C7 C8 H8A . . 109.5 ?
C7 C8 H8B . . 109.5 ?
H8A C8 H8B . . 109.5 ?
C7 C8 H8C . . 109.5 ?
H8A C8 H8C . . 109.5 ?
H8B C8 H8C . . 109.5 ?
O5 C9 N1 . . 124.9(3) ?
O5 C9 C10 . . 119.6(3) ?
N1 C9 C10 . . 115.4(2) ?
N2 C10 C9 . . 107.3(2) ?
N2 C10 C11 . . 105.3(2) ?
C9 C10 C11 . . 114.9(3) ?
N2 C10 H10 . . 109.7 ?
C9 C10 H10 . . 109.7 ?
C11 C10 H10 . . 109.7 ?
C12 C11 C10 . . 104.9(3) ?
C12 C11 H11A . . 110.8 ?
C10 C11 H11A . . 110.8 ?
C12 C11 H11B . . 110.8 ?
C10 C11 H11B . . 110.8 ?
H11A C11 H11B . . 108.8 ?
C13 C12 C11 . . 102.4(3) ?
C13 C12 C15 . . 112.8(3) ?
C11 C12 C15 . . 114.6(3) ?
C13 C12 H12 . . 108.9 ?
C11 C12 H12 . . 108.9 ?
C15 C12 H12 . . 108.9 ?
C12 C13 N2 . . 104.3(3) ?
C12 C13 H13A . . 110.9 ?
N2 C13 H13A . . 110.9 ?
C12 C13 H13B . . 110.9 ?
N2 C13 H13B . . 110.9 ?
H13A C13 H13B . . 108.9 ?
N2 C14 H14A . . 109.5 ?
N2 C14 H14B . . 109.5 ?
H14A C14 H14B . . 109.5 ?
N2 C14 H14C . . 109.5 ?
H14A C14 H14C . . 109.5 ?
H14B C14 H14C . . 109.5 ?
C16 C15 C12 . . 115.2(5) ?
C12 C15 C161 . . 112.4(11) ?
C16 C15 H15A . . 108.5 ?
C12 C15 H15A . . 108.5 ?
C161 C15 H15A . . 90.8 ?
C16 C15 H15B . . 108.5 ?
C12 C15 H15B . . 108.5 ?
C161 C15 H15B . . 126.5 ?
H15A C15 H15B . . 107.5 ?
C15 C16 C17 . . 114.9(8) ?
C15 C16 H16A . . 108.5 ?
C17 C16 H16A . . 108.5 ?
C15 C16 H16B . . 108.5 ?
C17 C16 H16B . . 108.5 ?
H16A C16 H16B . . 107.5 ?
C16 C17 H17A . . 109.5 ?
C16 C17 H17B . . 109.5 ?
H17A C17 H17B . . 109.5 ?
C16 C17 H17C . . 109.5 ?
H17A C17 H17C . . 109.5 ?
H17B C17 H17C . . 109.5 ?
C171 C161 C15 . . 110.1(17) ?
C171 C161 H16C . . 109.6 ?
C15 C161 H16C . . 109.6 ?
C171 C161 H16D . . 109.6 ?
C15 C161 H16D . . 109.6 ?
H16C C161 H16D . . 108.1 ?
C161 C171 H17D . . 109.5 ?
C161 C171 H17E . . 109.5 ?
H17D C171 H17E . . 109.5 ?
C161 C171 H17F . . 109.5 ?
H17D C171 H17F . . 109.5 ?
H17E C171 H17F . . 109.5 ?
S1 C18 H18A . . 109.5 ?
S1 C18 H18B . . 109.5 ?
H18A C18 H18B . . 109.5 ?
S1 C18 H18C . . 109.5 ?
H18A C18 H18C . . 109.5 ?
H18B C18 H18C . . 109.5 ?
C9 N1 C6 . . 120.7(2) ?
C9 N1 H1N . . 123(2) ?
C6 N1 H1N . . 115(2) ?
C14 N2 C13 . . 114.0(3) ?
C14 N2 C10 . . 114.3(2) ?
C13 N2 C10 . . 106.8(2) ?
C14 N2 H2N . . 109(2) ?
C13 N2 H2N . . 107(2) ?
C10 N2 H2N . . 105(2) ?
C2 O1 C1 . . 114.3(2) ?
C3 O2 H2O . . 106(3) ?
C4 O3 H3O . . 107(3) ?
C5 O4 H4O . . 116(3) ?
C18 S1 C2 . . 97.6(2) ?
C20 C19 H19A . . 109.5 ?
C20 C19 H19B . . 109.5 ?
H19A C19 H19B . . 109.5 ?
C20 C19 H19C . . 109.5 ?
H19A C19 H19C . . 109.5 ?
H19B C19 H19C . . 109.5 ?
O6 C20 C19 . . 104.8(8) ?
O6 C20 H20A . . 110.8 ?
C19 C20 H20A . . 110.8 ?
O6 C20 H20B . . 110.8 ?
C19 C20 H20B . . 110.8 ?
H20A C20 H20B . . 108.9 ?
C20 O6 H6A . . 109.5 ?
C201 C191 H19D . . 109.5 ?
C201 C191 H19E . . 109.5 ?
H19D C191 H19E . . 109.5 ?
C201 C191 H19F . . 109.5 ?
H19D C191 H19F . . 109.5 ?
H19E C191 H19F . . 109.5 ?
O61 C201 C191 . . 110.5(19) ?
O61 C201 H20C . . 109.5 ?
C191 C201 H20C . . 109.5 ?
O61 C201 H20D . . 109.5 ?
C191 C201 H20D . . 109.5 ?
H20C C201 H20D . . 108.1 ?
C201 O61 H6B . . 109.5 ?
H1W O1W H2W . . 110(4) ?

loop_
_geom_bond_atom_site_label_1
_geom_bond_atom_site_label_2
_geom_bond_site_symmetry_2
_geom_bond_distance
_geom_bond_publ_flag
C1 O1 . 1.438(3) ?
C1 C5 . 1.515(4) ?
C1 C6 . 1.531(4) ?
C1 H1 . 0.9800 ?
C2 O1 . 1.427(4) ?
C2 C3 . 1.529(4) ?
C2 S1 . 1.825(3) ?
C2 H2 . 0.9800 ?
C3 O2 . 1.413(4) ?
C3 C4 . 1.515(4) ?
C3 H3 . 0.9800 ?
C4 O3 . 1.419(4) ?
C4 C5 . 1.533(4) ?
C4 H4 . 0.9800 ?
C5 O4 . 1.415(3) ?
C5 H5 . 0.9800 ?
C6 N1 . 1.459(4) ?
C6 C7 . 1.523(4) ?
C6 H6 . 0.9800 ?
C7 C8 . 1.515(5) ?
C7 Cl1 . 1.811(4) ?
C7 H7 . 0.9800 ?
C8 H8A . 0.9600 ?
C8 H8B . 0.9600 ?
C8 H8C . 0.9600 ?
C9 O5 . 1.211(3) ?
C9 N1 . 1.329(4) ?
C9 C10 . 1.530(4) ?
C10 N2 . 1.506(4) ?
C10 C11 . 1.531(4) ?
C10 H10 . 0.9800 ?
C11 C12 . 1.522(5) ?
C11 H11A . 0.9700 ?
C11 H11B . 0.9700 ?
C12 C13 . 1.495(5) ?
C12 C15 . 1.532(5) ?
C12 H12 . 0.9800 ?
C13 N2 . 1.498(4) ?
C13 H13A . 0.9700 ?
C13 H13B . 0.9700 ?
C14 N2 . 1.481(4) ?
C14 H14A . 0.9600 ?
C14 H14B . 0.9600 ?
C14 H14C . 0.9600 ?
C15 C16 . 1.504(9) ?
C15 C161 . 1.544(17) ?
C15 H15A . 0.9700 ?
C15 H15B . 0.9700 ?
C16 C17 . 1.515(9) ?
C16 H16A . 0.9700 ?
C16 H16B . 0.9700 ?
C17 H17A . 0.9600 ?
C17 H17B . 0.9600 ?
C17 H17C . 0.9600 ?
C161 C171 . 1.515(9) ?
C161 H16C . 0.9700 ?
C161 H16D . 0.9700 ?
C171 H17D . 0.9600 ?
C171 H17E . 0.9600 ?
C171 H17F . 0.9600 ?
C18 S1 . 1.775(6) ?
C18 H18A . 0.9600 ?
C18 H18B . 0.9600 ?
C18 H18C . 0.9600 ?
N1 H1N . 0.81(3) ?
N2 H2N . 0.843(18) ?
O2 H2O . 0.868(19) ?
O3 H3O . 0.81(4) ?
O4 H4O . 0.852(19) ?
C19 C20 . 1.456(10) ?
C19 H19A . 0.9600 ?
C19 H19B . 0.9600 ?
C19 H19C . 0.9600 ?
C20 O6 . 1.430(9) ?
C20 H20A . 0.9700 ?
C20 H20B . 0.9700 ?
O6 H6A . 0.8200 ?
C191 C201 . 1.463(14) ?
C191 H19D . 0.9600 ?
C191 H19E . 0.9600 ?
C191 H19F . 0.9600 ?
C201 O61 . 1.421(14) ?
C201 H20C . 0.9700 ?
C201 H20D . 0.9700 ?
O61 H6B . 0.8200 ?
O1W H1W . 0.850(19) ?
O1W H2W . 0.89(2) ?

loop_
_geom_hbond_atom_site_label_D
_geom_hbond_atom_site_label_H
_geom_hbond_atom_site_label_A
_geom_hbond_site_symmetry_A
_geom_hbond_distance_DH
_geom_hbond_distance_HA
_geom_hbond_distance_DA
_geom_hbond_angle_DHA
N1 H1N O1W 4_545 0.81(3) 2.14(3) 2.917(4) 161(3)
N2 H2N Cl2 1_565 0.843(18) 2.59(2) 3.253(3) 137(3)
O2 H2O O4 4_445 0.868(19) 1.89(2) 2.738(3) 165(4)
O3 H3O Cl2 . 0.81(4) 2.28(4) 3.082(3) 175(3)
O4 H4O Cl2 4_445 0.852(19) 2.26(2) 3.104(2) 169(4)
O6 H6A Cl2 4_445 0.82 2.23 3.046(9) 172.6
O61 H6B Cl2 4_445 0.82 2.45 3.26(3) 170.3
O1W H1W O3 . 0.850(19) 2.04(2) 2.863(4) 163(4)
O1W H2W O6 . 0.89(2) 1.91(3) 2.741(9) 156(5)
O1W H2W O61 . 0.89(2) 2.07(3) 2.94(2) 169(5)
C10 H10 O3 4_545 0.98 2.35 3.298(4) 162
C14 H14B O2 4_545 0.96 2.44 3.206(4) 137

loop_
_geom_torsion_atom_site_label_1
_geom_torsion_atom_site_label_2
_geom_torsion_atom_site_label_3
_geom_torsion_atom_site_label_4
_geom_torsion_site_symmetry_1
_geom_torsion_site_symmetry_2
_geom_torsion_site_symmetry_3
_geom_torsion_site_symmetry_4
_geom_torsion
_geom_torsion_publ_flag
O1 C2 C3 O2 . . . . 174.5(2) ?
S1 C2 C3 O2 . . . . 47.7(3) ?
O1 C2 C3 C4 . . . . 53.7(3) ?
S1 C2 C3 C4 . . . . -73.1(3) ?
O2 C3 C4 O3 . . . . 62.3(3) ?
C2 C3 C4 O3 . . . . -175.0(2) ?
O2 C3 C4 C5 . . . . -176.3(2) ?
C2 C3 C4 C5 . . . . -53.5(3) ?
O1 C1 C5 O4 . . . . 69.5(3) ?
C6 C1 C5 O4 . . . . -47.0(3) ?
O1 C1 C5 C4 . . . . -56.6(3) ?
C6 C1 C5 C4 . . . . -173.1(2) ?
O3 C4 C5 O4 . . . . 50.4(3) ?
C3 C4 C5 O4 . . . . -71.0(3) ?
O3 C4 C5 C1 . . . . 176.7(2) ?
C3 C4 C5 C1 . . . . 55.3(3) ?
O1 C1 C6 N1 . . . . -165.1(2) ?
C5 C1 C6 N1 . . . . -45.0(3) ?
O1 C1 C6 C7 . . . . 67.5(3) ?
C5 C1 C6 C7 . . . . -172.3(2) ?
N1 C6 C7 C8 . . . . 61.2(4) ?
C1 C6 C7 C8 . . . . -172.2(3) ?
N1 C6 C7 Cl1 . . . . -60.8(3) ?
C1 C6 C7 Cl1 . . . . 65.7(3) ?
O5 C9 C10 N2 . . . . -5.6(4) ?
N1 C9 C10 N2 . . . . 174.4(2) ?
O5 C9 C10 C11 . . . . 111.1(3) ?
N1 C9 C10 C11 . . . . -68.9(3) ?
N2 C10 C11 C12 . . . . 17.5(3) ?
C9 C10 C11 C12 . . . . -100.3(3) ?
C10 C11 C12 C13 . . . . -35.7(3) ?
C10 C11 C12 C15 . . . . -158.2(3) ?
C11 C12 C13 N2 . . . . 40.4(3) ?
C15 C12 C13 N2 . . . . 164.1(3) ?
C13 C12 C15 C16 . . . . 173.4(5) ?
C11 C12 C15 C16 . . . . -70.0(6) ?
C13 C12 C15 C161 . . . . -163.7(10) ?
C11 C12 C15 C161 . . . . -47.1(10) ?
C12 C15 C16 C17 . . . . -64.9(9) ?
C161 C15 C16 C17 . . . . -152(4) ?
C16 C15 C161 C171 . . . . 33(3) ?
C12 C15 C161 C171 . . . . -69.6(19) ?
O5 C9 N1 C6 . . . . 6.4(4) ?
C10 C9 N1 C6 . . . . -173.5(2) ?
C7 C6 N1 C9 . . . . -101.9(3) ?
C1 C6 N1 C9 . . . . 131.0(3) ?
C12 C13 N2 C14 . . . . -157.3(3) ?
C12 C13 N2 C10 . . . . -30.1(3) ?
C9 C10 N2 C14 . . . . -102.7(3) ?
C11 C10 N2 C14 . . . . 134.5(3) ?
C9 C10 N2 C13 . . . . 130.2(3) ?
C11 C10 N2 C13 . . . . 7.4(3) ?
C3 C2 O1 C1 . . . . -57.3(3) ?
S1 C2 O1 C1 . . . . 68.5(3) ?
C5 C1 O1 C2 . . . . 59.1(3) ?
C6 C1 O1 C2 . . . . -178.4(2) ?
O1 C2 S1 C18 . . . . 63.6(3) ?
C3 C2 S1 C18 . . . . -170.6(3) ?
